data_2206913
loop_
_publ_author_name
'Ng Shea-Lin'
'Ibrahim Abdul Razak'
'Hoong-Kun Fun'
'Sompong Boonsri'
'Suchada Chantrapromma'
'Uma Prawat'

_publ_section_title
;
 A second monoclinic polymorph of
 1-(2,4-dihydroxy-6-methoxyphenyl)-3-(4-methoxyphenyl)propan-1-one
;
_journal_coeditor_code CI6648
_journal_issue 10
_journal_name_full 'Acta Crystallographica Section E'
_journal_page_first o3234
_journal_page_last o3236
_journal_paper_doi 10.1107/S1600536805028291
_journal_volume 61
_journal_year 2005
_chemical_formula_iupac 'C17 H18 O5'
_chemical_formula_moiety 'C17 H18 O5'
_chemical_formula_sum 'C17 H18 O5'
_chemical_formula_weight 302.31
_chemical_melting_point 442.5(5)
_chemical_name_common
;
Dihydroxydimethoxydihydrochalcone
;
_chemical_name_systematic
;
1-(2,4-dihydroxy-6-methoxyphenyl)-3-(4-methoxyphenyl)propan-1-one
;
_space_group_IT_number 14
_symmetry_cell_setting monoclinic
_symmetry_space_group_name_Hall '-P 2ybc'
_symmetry_space_group_name_H-M 'P 1 21/c 1'
_atom_sites_solution_hydrogens geom
_atom_sites_solution_primary direct
_atom_sites_solution_secondary difmap
_audit_creation_method SHELXL-97
_cell_angle_alpha 90.00
_cell_angle_beta 127.7700(10)
_cell_angle_gamma 90.00
_cell_formula_units_Z 8
_cell_length_a 9.7048(2)
_cell_length_b 28.9048(5)
_cell_length_c 13.4920(2)
_cell_measurement_reflns_used 7172
_cell_measurement_temperature 273(2)
_cell_measurement_theta_max 27.93
_cell_measurement_theta_min 1.41
_cell_volume 2991.72(10)
_computing_cell_refinement APEX2
_computing_data_collection 'APEX2 (Bruker, 2005)'
_computing_data_reduction 'SAINT (Bruker, 2005)'
_computing_molecular_graphics SHELXTL
_computing_publication_material 'SHELXTL and PLATON (Spek, 2003)'
_computing_structure_refinement SHELXTL
_computing_structure_solution 'SHELXTL (Sheldrick, 1998)'
_diffrn_ambient_temperature 273(2)
_diffrn_detector_area_resol_mean 8.33
_diffrn_measured_fraction_theta_full 0.994
_diffrn_measured_fraction_theta_max 0.994
_diffrn_measurement_device_type 'Bruker SMART APEX2 CCD area-detector'
_diffrn_measurement_method \w
_diffrn_radiation_monochromator graphite
_diffrn_radiation_source 'fine-focus sealed tube'
_diffrn_radiation_type MoK\a
_diffrn_radiation_wavelength 0.71073
_diffrn_reflns_av_R_equivalents 0.0365
_diffrn_reflns_av_sigmaI/netI 0.0402
_diffrn_reflns_limit_h_max 12
_diffrn_reflns_limit_h_min -12
_diffrn_reflns_limit_k_max 29
_diffrn_reflns_limit_k_min -38
_diffrn_reflns_limit_l_max 17
_diffrn_reflns_limit_l_min -14
_diffrn_reflns_number 26484
_diffrn_reflns_theta_full 27.93
_diffrn_reflns_theta_max 27.93
_diffrn_reflns_theta_min 1.41
_diffrn_standards_decay_% 0
_diffrn_standards_number 0
_exptl_absorpt_coefficient_mu 0.099
_exptl_absorpt_correction_T_max 0.9929
_exptl_absorpt_correction_T_min 0.9522
_exptl_absorpt_correction_type multi-scan
_exptl_absorpt_process_details '(SADABS; Bruker, 2005)'
_exptl_crystal_colour colourless
_exptl_crystal_density_diffrn 1.342
_exptl_crystal_density_method 'not measured'
_exptl_crystal_description Plate
_exptl_crystal_F_000 1280
_exptl_crystal_size_max 0.50
_exptl_crystal_size_mid 0.42
_exptl_crystal_size_min 0.07
_refine_diff_density_max 0.175
_refine_diff_density_min -0.205
_refine_ls_extinction_method none
_refine_ls_goodness_of_fit_ref 1.028
_refine_ls_hydrogen_treatment constr
_refine_ls_matrix_type full
_refine_ls_number_parameters 405
_refine_ls_number_reflns 7130
_refine_ls_number_restraints 0
_refine_ls_restrained_S_all 1.028
_refine_ls_R_factor_all 0.1158
_refine_ls_R_factor_gt 0.0538
_refine_ls_shift/su_max 0.000
_refine_ls_shift/su_mean 0.001
_refine_ls_structure_factor_coef Fsqd
_refine_ls_weighting_details 'calc w = 1/[\s^2^(Fo^2^)+(0.0649P)^2^+0.2747P] where P = (Fo^2^+2Fc^2^)/3'
_refine_ls_weighting_scheme calc
_refine_ls_wR_factor_gt 0.1276
_refine_ls_wR_factor_ref 0.1558
_reflns_number_gt 3709
_reflns_number_total 7172
_reflns_threshold_expression I>2\s(I)
_cod_data_source_file ci6648.cif
_cod_data_source_block I
_cod_depositor_comments
;
The following automatic conversions were performed:

'_chemical_melting_point' value '442--443' was changed to '442.5(5)'
- the average value was taken and precision was estimated.

Automatic conversion script
Id: cif_fix_values 1646 2011-03-28 12:23:43Z adriana 

The following automatic conversions were performed:

'_chemical_melting_point' value '442--443' was changed to '442.5(5)'
- the average value was taken and precision was estimated.

Automatic conversion script
Id: cif_fix_values 1715 2011-07-08 13:25:40Z adriana 
;
_cod_original_sg_symbol_H-M 'P 21/c'
_cod_database_code 2206913
_cod_database_fobs_code 2206913

loop_
_symmetry_equiv_pos_as_xyz
'x, y, z'
'-x, y+1/2, -z+1/2'
'-x, -y, -z'
'x, -y-1/2, z-1/2'

loop_
_atom_site_label
_atom_site_fract_x
_atom_site_fract_y
_atom_site_fract_z
_atom_site_U_iso_or_equiv
_atom_site_adp_type
_atom_site_calc_flag
_atom_site_refinement_flags
_atom_site_occupancy
_atom_site_type_symbol
O1A -0.01879(16) 0.32902(4) 0.40421(12) 0.0545(4) Uani d . 1 O
H1A -0.1177 0.3183 0.3579 0.065 Uiso calc R 1 H
O2A 0.56058(15) 0.28692(4) 0.69543(12) 0.0514(4) Uani d . 1 O
H2A 0.6257 0.2645 0.7279 0.062 Uiso calc R 1 H
O3A 0.64501(15) 0.20324(4) 0.73696(11) 0.0501(3) Uani d . 1 O
O4A 0.12998(16) 0.16833(4) 0.47857(12) 0.0559(4) Uani d . 1 O
O5A 0.4342(3) -0.07587(5) 0.76468(18) 0.0951(6) Uani d . 1 O
C1A 0.5735(3) 0.02634(8) 0.6925(2) 0.0821(8) Uani d . 1 C
H1B 0.6101 0.0333 0.6446 0.098 Uiso calc R 1 H
C2A 0.5280(4) -0.01844(8) 0.6954(3) 0.0941(9) Uani d . 1 C
H2B 0.5344 -0.0412 0.6497 0.113 Uiso calc R 1 H
C3A 0.4734(3) -0.02997(7) 0.7651(2) 0.0642(6) Uani d . 1 C
C4A 0.4624(3) 0.00402(7) 0.8301(2) 0.0655(6) Uani d . 1 C
H4A 0.4242 -0.0029 0.8770 0.079 Uiso calc R 1 H
C5A 0.5085(3) 0.04893(7) 0.8258(2) 0.0632(6) Uani d . 1 C
H5A 0.5000 0.0718 0.8703 0.076 Uiso calc R 1 H
C6A 0.5660(2) 0.06090(6) 0.75859(19) 0.0498(5) Uani d . 1 C
C7A 0.6136(2) 0.11029(6) 0.75536(19) 0.0532(5) Uani d . 1 C
H7A 0.6941 0.1106 0.7353 0.064 Uiso calc R 1 H
H7B 0.6722 0.1240 0.8377 0.064 Uiso calc R 1 H
C8A 0.4545(2) 0.13902(6) 0.65937(16) 0.0437(4) Uani d . 1 C
H8A 0.4065 0.1277 0.5763 0.052 Uiso calc R 1 H
H8B 0.3669 0.1345 0.6717 0.052 Uiso calc R 1 H
C9A 0.4895(2) 0.19000(6) 0.66480(16) 0.0392(4) Uani d . 1 C
C10A 0.3516(2) 0.22437(6) 0.59219(15) 0.0360(4) Uani d . 1 C
C11A 0.3950(2) 0.27232(6) 0.61200(15) 0.0374(4) Uani d . 1 C
C12A 0.2700(2) 0.30648(6) 0.54863(16) 0.0426(4) Uani d . 1 C
H12A 0.3020 0.3375 0.5641 0.051 Uiso calc R 1 H
C13A 0.0975(2) 0.29413(6) 0.46230(16) 0.0399(4) Uani d . 1 C
C14A 0.0476(2) 0.24795(6) 0.43662(15) 0.0403(4) Uani d . 1 C
H14A -0.0690 0.2402 0.3766 0.048 Uiso calc R 1 H
C15A 0.1712(2) 0.21384(6) 0.50013(15) 0.0384(4) Uani d . 1 C
C16A -0.0448(2) 0.15516(6) 0.37805(18) 0.0563(5) Uani d . 1 C
H16A -0.0522 0.1221 0.3708 0.084 Uiso calc R 1 H
H16B -0.0774 0.1684 0.3011 0.084 Uiso calc R 1 H
H16C -0.1221 0.1662 0.3947 0.084 Uiso calc R 1 H
C17A 0.4040(3) -0.09008(8) 0.8492(2) 0.0821(8) Uani d . 1 C
H17A 0.3860 -0.1229 0.8427 0.123 Uiso calc R 1 H
H17B 0.3024 -0.0747 0.8297 0.123 Uiso calc R 1 H
H17C 0.5030 -0.0823 0.9330 0.123 Uiso calc R 1 H
O1B 0.46198(16) 0.32938(4) 0.39931(13) 0.0542(4) Uani d . 1 O
H1C 0.3629 0.3189 0.3513 0.065 Uiso calc R 1 H
O2B 1.04122(15) 0.28501(4) 0.68117(12) 0.0524(4) Uani d . 1 O
H2C 1.1053 0.2623 0.7111 0.063 Uiso calc R 1 H
O3B 1.12152(15) 0.20107(4) 0.72066(12) 0.0530(4) Uani d . 1 O
O4B 0.60078(16) 0.16824(4) 0.47141(12) 0.0565(4) Uani d . 1 O
O5B 0.9202(2) -0.07618(5) 0.76733(16) 0.0797(5) Uani d . 1 O
C1B 0.9623(3) 0.02773(8) 0.6389(2) 0.0739(7) Uani d . 1 C
H1D 0.9337 0.0371 0.5624 0.089 Uiso calc R 1 H
C2B 0.9220(3) -0.01670(8) 0.6512(2) 0.0748(7) Uani d . 1 C
H2D 0.8659 -0.0368 0.5830 0.090 Uiso calc R 1 H
C3B 0.9646(3) -0.03136(7) 0.7639(2) 0.0606(6) Uani d . 1 C
C4B 1.0469(3) -0.00131(7) 0.8635(2) 0.0689(6) Uani d . 1 C
H4B 1.0771 -0.0108 0.9404 0.083 Uiso calc R 1 H
C5B 1.0845(3) 0.04314(7) 0.8490(2) 0.0687(6) Uani d . 1 C
H5B 1.1392 0.0632 0.9171 0.082 Uiso calc R 1 H
C6B 1.0446(3) 0.05875(7) 0.7384(2) 0.0584(6) Uani d . 1 C
C7B 1.0884(3) 0.10794(7) 0.7272(2) 0.0663(6) Uani d . 1 C
H7C 1.1627 0.1218 0.8100 0.080 Uiso calc R 1 H
H7D 1.1530 0.1073 0.6939 0.080 Uiso calc R 1 H
C8B 0.9278(2) 0.13759(6) 0.64330(17) 0.0472(5) Uani d . 1 C
H8C 0.8657 0.1272 0.5574 0.057 Uiso calc R 1 H
H8D 0.8517 0.1330 0.6663 0.057 Uiso calc R 1 H
C9B 0.9654(2) 0.18851(6) 0.64964(16) 0.0405(4) Uani d . 1 C
C10B 0.8286(2) 0.22322(6) 0.58025(15) 0.0381(4) Uani d . 1 C
C11B 0.8745(2) 0.27111(6) 0.60042(16) 0.0393(4) Uani d . 1 C
C12B 0.7514(2) 0.30562(6) 0.54034(16) 0.0431(4) Uani d . 1 C
H12B 0.7853 0.3365 0.5566 0.052 Uiso calc R 1 H
C13B 0.5772(2) 0.29413(6) 0.45578(16) 0.0402(4) Uani d . 1 C
C14B 0.5243(2) 0.24821(6) 0.43030(16) 0.0410(4) Uani d . 1 C
H14B 0.4068 0.2409 0.3722 0.049 Uiso calc R 1 H
C15B 0.6472(2) 0.21347(6) 0.49171(15) 0.0389(4) Uani d . 1 C
C16B 0.4246(2) 0.15593(7) 0.37094(18) 0.0577(6) Uani d . 1 C
H16D 0.4142 0.1229 0.3640 0.087 Uiso calc R 1 H
H16E 0.3932 0.1687 0.2939 0.087 Uiso calc R 1 H
H16F 0.3484 0.1680 0.3875 0.087 Uiso calc R 1 H
C17B 0.9454(3) -0.09108(8) 0.8776(2) 0.0872(8) Uani d . 1 C
H17D 0.9142 -0.1231 0.8695 0.131 Uiso calc R 1 H
H17E 0.8734 -0.0730 0.8894 0.131 Uiso calc R 1 H
H17F 1.0655 -0.0871 0.9485 0.131 Uiso calc R 1 H

loop_
_atom_site_aniso_label
_atom_site_aniso_U_11
_atom_site_aniso_U_22
_atom_site_aniso_U_33
_atom_site_aniso_U_12
_atom_site_aniso_U_13
_atom_site_aniso_U_23
O1A 0.0351(7) 0.0413(7) 0.0646(9) 0.0027(6) 0.0190(7) 0.0049(6)
O2A 0.0296(7) 0.0460(7) 0.0557(8) -0.0054(6) 0.0144(6) 0.0009(6)
O3A 0.0291(7) 0.0488(8) 0.0528(8) 0.0000(6) 0.0152(6) 0.0053(6)
O4A 0.0367(7) 0.0380(7) 0.0549(8) -0.0037(6) 0.0086(6) -0.0017(6)
O5A 0.1403(17) 0.0407(9) 0.1297(16) -0.0085(9) 0.0957(15) -0.0057(9)
C1A 0.120(2) 0.0539(15) 0.114(2) 0.0141(14) 0.093(2) 0.0099(14)
C2A 0.157(3) 0.0472(15) 0.127(2) 0.0068(15) 0.112(2) -0.0068(15)
C3A 0.0737(16) 0.0384(12) 0.0804(16) 0.0009(10) 0.0473(14) 0.0003(11)
C4A 0.0778(16) 0.0529(13) 0.0786(16) -0.0036(11) 0.0544(14) 0.0001(12)
C5A 0.0782(16) 0.0425(12) 0.0744(15) -0.0034(11) 0.0496(14) -0.0046(11)
C6A 0.0374(10) 0.0429(11) 0.0575(13) 0.0074(8) 0.0232(10) 0.0083(10)
C7A 0.0405(11) 0.0452(11) 0.0650(13) 0.0037(9) 0.0277(10) 0.0076(10)
C8A 0.0375(10) 0.0427(10) 0.0449(11) 0.0013(8) 0.0222(9) 0.0043(8)
C9A 0.0343(10) 0.0453(11) 0.0353(10) -0.0003(8) 0.0200(8) 0.0019(8)
C10A 0.0309(9) 0.0381(10) 0.0342(9) 0.0000(7) 0.0175(8) 0.0019(8)
C11A 0.0296(9) 0.0422(10) 0.0352(9) -0.0053(8) 0.0172(8) -0.0008(8)
C12A 0.0378(10) 0.0369(10) 0.0458(11) -0.0038(8) 0.0218(9) 0.0002(8)
C13A 0.0346(10) 0.0416(11) 0.0391(10) 0.0035(8) 0.0204(8) 0.0045(8)
C14A 0.0292(9) 0.0416(10) 0.0363(10) -0.0027(8) 0.0130(8) -0.0011(8)
C15A 0.0350(10) 0.0370(10) 0.0352(10) -0.0030(8) 0.0175(8) -0.0008(8)
C16A 0.0414(11) 0.0478(11) 0.0509(12) -0.0117(9) 0.0136(10) -0.0068(9)
C17A 0.0711(16) 0.0570(15) 0.108(2) -0.0067(12) 0.0495(16) 0.0123(14)
O1B 0.0378(7) 0.0408(7) 0.0642(9) 0.0027(6) 0.0211(7) 0.0042(6)
O2B 0.0312(7) 0.0487(8) 0.0556(8) -0.0063(6) 0.0156(6) 0.0010(7)
O3B 0.0331(7) 0.0511(8) 0.0589(8) 0.0007(6) 0.0200(7) 0.0074(6)
O4B 0.0378(7) 0.0374(7) 0.0602(9) -0.0054(6) 0.0126(7) -0.0030(6)
O5B 0.0965(13) 0.0417(9) 0.1014(13) -0.0068(8) 0.0608(11) -0.0011(8)
C1B 0.0860(18) 0.0628(15) 0.0738(16) 0.0037(13) 0.0494(15) 0.0118(13)
C2B 0.0896(18) 0.0537(14) 0.0756(17) -0.0033(13) 0.0478(15) -0.0064(12)
C3B 0.0581(13) 0.0404(12) 0.0808(16) 0.0031(10) 0.0414(13) 0.0041(11)
C4B 0.0762(16) 0.0519(13) 0.0712(15) -0.0059(12) 0.0413(14) 0.0055(12)
C5B 0.0685(15) 0.0487(13) 0.0740(16) -0.0065(11) 0.0360(13) -0.0003(12)
C6B 0.0466(12) 0.0454(12) 0.0751(15) 0.0059(9) 0.0331(12) 0.0099(11)
C7B 0.0465(12) 0.0483(12) 0.0934(17) 0.0050(10) 0.0373(12) 0.0170(11)
C8B 0.0390(10) 0.0448(11) 0.0542(12) 0.0007(8) 0.0266(10) 0.0061(9)
C9B 0.0350(10) 0.0474(11) 0.0378(10) -0.0008(8) 0.0216(8) 0.0031(8)
C10B 0.0325(9) 0.0404(10) 0.0363(10) -0.0009(8) 0.0185(8) 0.0007(8)
C11B 0.0329(9) 0.0425(10) 0.0373(10) -0.0064(8) 0.0188(8) -0.0013(8)
C12B 0.0402(10) 0.0370(10) 0.0443(11) -0.0044(8) 0.0219(9) 0.0000(8)
C13B 0.0379(10) 0.0399(10) 0.0392(10) 0.0017(8) 0.0218(9) 0.0033(8)
C14B 0.0305(9) 0.0434(11) 0.0392(10) -0.0041(8) 0.0163(8) -0.0009(8)
C15B 0.0367(10) 0.0383(10) 0.0359(10) -0.0034(8) 0.0192(8) -0.0023(8)
C16B 0.0462(12) 0.0474(12) 0.0534(12) -0.0131(9) 0.0172(10) -0.0085(9)
C17B 0.0890(19) 0.0605(15) 0.100(2) -0.0013(13) 0.0514(17) 0.0230(14)

loop_
_atom_type_symbol
_atom_type_description
_atom_type_scat_dispersion_real
_atom_type_scat_dispersion_imag
_atom_type_scat_source
C C 0.0033 0.0016 'International Tables Vol C Tables 4.2.6.8 and 6.1.1.4'
H H 0.0000 0.0000 'International Tables Vol C Tables 4.2.6.8 and 6.1.1.4'
O O 0.0106 0.0060 'International Tables Vol C Tables 4.2.6.8 and 6.1.1.4'

loop_
_geom_angle_atom_site_label_1
_geom_angle_atom_site_label_2
_geom_angle_atom_site_label_3
_geom_angle
_geom_angle_publ_flag
C13A O1A H1A 109.5 ?
C11A O2A H2A 109.5 ?
C15A O4A C16A 119.04(14) ?
C3A O5A C17A 118.24(19) ?
C6A C1A C2A 121.4(2) ?
C6A C1A H1B 119.3 ?
C2A C1A H1B 119.3 ?
C3A C2A C1A 120.9(2) ?
C3A C2A H2B 119.5 ?
C1A C2A H2B 119.5 ?
C4A C3A C2A 118.7(2) ?
C4A C3A O5A 124.4(2) ?
C2A C3A O5A 116.9(2) ?
C3A C4A C5A 119.5(2) ?
C3A C4A H4A 120.2 ?
C5A C4A H4A 120.2 ?
C6A C5A C4A 122.5(2) ?
C6A C5A H5A 118.7 ?
C4A C5A H5A 118.7 ?
C5A C6A C1A 116.93(19) ?
C5A C6A C7A 120.98(19) ?
C1A C6A C7A 122.1(2) ?
C6A C7A C8A 111.87(15) yes
C6A C7A H7A 109.2 ?
C8A C7A H7A 109.2 ?
C6A C7A H7B 109.2 ?
C8A C7A H7B 109.2 ?
H7A C7A H7B 107.9 ?
C9A C8A C7A 114.40(15) yes
C9A C8A H8A 108.7 ?
C7A C8A H8A 108.7 ?
C9A C8A H8B 108.7 ?
C7A C8A H8B 108.7 ?
H8A C8A H8B 107.6 ?
O3A C9A C10A 119.08(15) ?
O3A C9A C8A 117.73(15) y
C10A C9A C8A 123.17(15) y
C11A C10A C15A 115.74(15) ?
C11A C10A C9A 119.46(15) ?
C15A C10A C9A 124.80(15) ?
O2A C11A C12A 116.08(15) ?
O2A C11A C10A 121.72(15) ?
C12A C11A C10A 122.19(15) ?
C13A C12A C11A 119.33(16) ?
C13A C12A H12A 120.3 ?
C11A C12A H12A 120.3 ?
O1A C13A C12A 116.62(16) ?
O1A C13A C14A 122.24(15) ?
C12A C13A C14A 121.13(16) ?
C15A C14A C13A 119.76(16) ?
C15A C14A H14A 120.1 ?
C13A C14A H14A 120.1 ?
O4A C15A C14A 122.22(15) ?
O4A C15A C10A 115.96(15) ?
C14A C15A C10A 121.81(16) ?
O4A C16A H16A 109.5 ?
O4A C16A H16B 109.5 ?
H16A C16A H16B 109.5 ?
O4A C16A H16C 109.5 ?
H16A C16A H16C 109.5 ?
H16B C16A H16C 109.5 ?
O5A C17A H17A 109.5 ?
O5A C17A H17B 109.5 ?
H17A C17A H17B 109.5 ?
O5A C17A H17C 109.5 ?
H17A C17A H17C 109.5 ?
H17B C17A H17C 109.5 ?
C13B O1B H1C 109.5 ?
C11B O2B H2C 109.5 ?
C15B O4B C16B 119.18(14) ?
C3B O5B C17B 117.72(18) ?
C2B C1B C6B 121.4(2) ?
C2B C1B H1D 119.3 ?
C6B C1B H1D 119.3 ?
C3B C2B C1B 120.2(2) ?
C3B C2B H2D 119.9 ?
C1B C2B H2D 119.9 ?
C4B C3B O5B 124.7(2) ?
C4B C3B C2B 119.2(2) ?
O5B C3B C2B 116.1(2) ?
C3B C4B C5B 119.7(2) ?
C3B C4B H4B 120.2 ?
C5B C4B H4B 120.2 ?
C6B C5B C4B 122.6(2) ?
C6B C5B H5B 118.7 ?
C4B C5B H5B 118.7 ?
C5B C6B C1B 116.9(2) ?
C5B C6B C7B 120.5(2) ?
C1B C6B C7B 122.6(2) ?
C8B C7B C6B 112.50(16) yes
C8B C7B H7C 109.1 ?
C6B C7B H7C 109.1 ?
C8B C7B H7D 109.1 ?
C6B C7B H7D 109.1 ?
H7C C7B H7D 107.8 ?
C9B C8B C7B 114.13(15) yes
C9B C8B H8C 108.7 ?
C7B C8B H8C 108.7 ?
C9B C8B H8D 108.7 ?
C7B C8B H8D 108.7 ?
H8C C8B H8D 107.6 ?
O3B C9B C10B 119.43(16) ?
O3B C9B C8B 117.69(15) y
C10B C9B C8B 122.85(15) y
C15B C10B C11B 115.64(15) ?
C15B C10B C9B 125.05(16) ?
C11B C10B C9B 119.30(15) ?
O2B C11B C12B 116.14(15) ?
O2B C11B C10B 121.64(15) ?
C12B C11B C10B 122.21(15) ?
C11B C12B C13B 119.62(16) ?
C11B C12B H12B 120.2 ?
C13B C12B H12B 120.2 ?
O1B C13B C12B 117.14(15) ?
O1B C13B C14B 121.90(15) ?
C12B C13B C14B 120.96(16) ?
C15B C14B C13B 119.62(16) ?
C15B C14B H14B 120.2 ?
C13B C14B H14B 120.2 ?
O4B C15B C14B 121.51(15) ?
O4B C15B C10B 116.57(15) ?
C14B C15B C10B 121.92(16) ?
O4B C16B H16D 109.5 ?
O4B C16B H16E 109.5 ?
H16D C16B H16E 109.5 ?
O4B C16B H16F 109.5 ?
H16D C16B H16F 109.5 ?
H16E C16B H16F 109.5 ?
O5B C17B H17D 109.5 ?
O5B C17B H17E 109.5 ?
H17D C17B H17E 109.5 ?
O5B C17B H17F 109.5 ?
H17D C17B H17F 109.5 ?
H17E C17B H17F 109.5 ?

loop_
_geom_bond_atom_site_label_1
_geom_bond_atom_site_label_2
_geom_bond_distance
_geom_bond_publ_flag
O1A C13A 1.3498(19) yes
O1A H1A 0.82 ?
O2A C11A 1.3460(19) yes
O2A H2A 0.82 ?
O3A C9A 1.254(2) yes
O4A C15A 1.3540(19) yes
O4A C16A 1.429(2) yes
O5A C3A 1.379(2) yes
O5A C17A 1.401(3) yes
C1A C6A 1.371(3) ?
C1A C2A 1.376(3) ?
C1A H1B 0.93 ?
C2A C3A 1.373(3) ?
C2A H2B 0.93 ?
C3A C4A 1.364(3) ?
C4A C5A 1.386(3) ?
C4A H4A 0.93 ?
C5A C6A 1.368(3) ?
C5A H5A 0.93 ?
C6A C7A 1.510(3) ?
C7A C8A 1.517(2) ?
C7A H7A 0.97 ?
C7A H7B 0.97 ?
C8A C9A 1.504(2) ?
C8A H8A 0.97 ?
C8A H8B 0.97 ?
C9A C10A 1.460(2) ?
C10A C11A 1.426(2) ?
C10A C15A 1.427(2) ?
C11A C12A 1.381(2) ?
C12A C13A 1.378(2) ?
C12A H12A 0.93 ?
C13A C14A 1.389(2) ?
C14A C15A 1.373(2) ?
C14A H14A 0.93 ?
C16A H16A 0.96 ?
C16A H16B 0.96 ?
C16A H16C 0.96 ?
C17A H17A 0.96 ?
C17A H17B 0.96 ?
C17A H17C 0.96 ?
O1B C13B 1.351(2) ?
O1B H1C 0.82 ?
O2B C11B 1.3440(19) ?
O2B H2C 0.82 ?
O3B C9B 1.252(2) ?
O4B C15B 1.3551(19) ?
O4B C16B 1.431(2) ?
O5B C3B 1.375(2) ?
O5B C17B 1.419(3) ?
C1B C2B 1.382(3) ?
C1B C6B 1.390(3) ?
C1B H1D 0.93 ?
C2B C3B 1.375(3) ?
C2B H2D 0.93 ?
C3B C4B 1.373(3) ?
C4B C5B 1.382(3) ?
C4B H4B 0.93 ?
C5B C6B 1.368(3) ?
C5B H5B 0.93 ?
C6B C7B 1.518(3) ?
C7B C8B 1.511(2) ?
C7B H7C 0.97 ?
C7B H7D 0.97 ?
C8B C9B 1.506(2) ?
C8B H8C 0.97 ?
C8B H8D 0.97 ?
C9B C10B 1.457(2) ?
C10B C15B 1.425(2) ?
C10B C11B 1.428(2) ?
C11B C12B 1.376(2) ?
C12B C13B 1.381(2) ?
C12B H12B 0.93 ?
C13B C14B 1.388(2) ?
C14B C15B 1.380(2) ?
C14B H14B 0.93 ?
C16B H16D 0.96 ?
C16B H16E 0.96 ?
C16B H16F 0.96 ?
C17B H17D 0.96 ?
C17B H17E 0.96 ?
C17B H17F 0.96 ?

loop_
_geom_hbond_atom_site_label_D
_geom_hbond_atom_site_label_H
_geom_hbond_atom_site_label_A
_geom_hbond_site_symmetry_A
_geom_hbond_distance_DH
_geom_hbond_distance_HA
_geom_hbond_distance_DA
_geom_hbond_angle_DHA
_geom_hbond_publ_flag
O1A H1A O3A 4_465 0.82 1.94 2.755(2) 175 y
O2A H2A O3A 1_555 0.82 1.78 2.505(2) 147 y
O1B H1C O3B 4_465 0.82 1.97 2.783(2) 173 y
O2B H2C O3B 1_555 0.82 1.77 2.504(2) 147 y

loop_
_geom_torsion_atom_site_label_1
_geom_torsion_atom_site_label_2
_geom_torsion_atom_site_label_3
_geom_torsion_atom_site_label_4
_geom_torsion
_geom_torsion_publ_flag
C6A C1A C2A C3A 0.0(4) ?
C1A C2A C3A C4A 1.0(4) ?
C1A C2A C3A O5A -178.6(2) ?
C17A O5A C3A C4A -9.2(3) yes
C17A O5A C3A C2A 170.4(2) ?
C2A C3A C4A C5A -0.9(3) ?
O5A C3A C4A C5A 178.7(2) ?
C3A C4A C5A C6A -0.2(3) ?
C4A C5A C6A C1A 1.2(3) ?
C4A C5A C6A C7A 179.51(19) ?
C2A C1A C6A C5A -1.0(4) ?
C2A C1A C6A C7A -179.4(2) ?
C5A C6A C7A C8A -82.6(2) ?
C1A C6A C7A C8A 95.7(2) ?
C6A C7A C8A C9A 171.32(16) yes
C7A C8A C9A O3A 7.0(2) ?
C7A C8A C9A C10A -171.88(16) yes
O3A C9A C10A C11A -4.9(2) ?
C8A C9A C10A C11A 173.94(16) ?
O3A C9A C10A C15A 175.10(16) ?
C8A C9A C10A C15A -6.0(3) ?
C15A C10A C11A O2A -179.44(15) ?
C9A C10A C11A O2A 0.6(2) ?
C15A C10A C11A C12A 1.7(2) ?
C9A C10A C11A C12A -178.30(16) ?
O2A C11A C12A C13A -179.60(15) ?
C10A C11A C12A C13A -0.6(3) ?
C11A C12A C13A O1A 179.40(15) ?
C11A C12A C13A C14A -1.0(3) ?
O1A C13A C14A C15A -178.89(16) ?
C12A C13A C14A C15A 1.5(3) ?
C16A O4A C15A C14A 6.4(3) yes
C16A O4A C15A C10A -173.05(16) ?
C13A C14A C15A O4A -179.80(16) ?
C13A C14A C15A C10A -0.4(3) ?
C11A C10A C15A O4A 178.30(15) ?
C9A C10A C15A O4A -1.7(2) ?
C11A C10A C15A C14A -1.1(2) ?
C9A C10A C15A C14A 178.85(16) ?
C6B C1B C2B C3B -0.6(4) ?
C17B O5B C3B C4B 6.5(3) yes
C17B O5B C3B C2B -173.6(2) ?
C1B C2B C3B C4B 0.2(3) ?
C1B C2B C3B O5B -179.7(2) ?
O5B C3B C4B C5B -179.7(2) ?
C2B C3B C4B C5B 0.4(3) ?
C3B C4B C5B C6B -0.7(4) ?
C4B C5B C6B C1B 0.3(3) ?
C4B C5B C6B C7B 179.9(2) ?
C2B C1B C6B C5B 0.4(3) ?
C2B C1B C6B C7B -179.2(2) ?
C5B C6B C7B C8B -110.8(2) ?
C1B C6B C7B C8B 68.7(3) ?
C6B C7B C8B C9B 168.49(17) yes
C7B C8B C9B O3B 0.7(3) ?
C7B C8B C9B C10B -177.31(17) yes
O3B C9B C10B C15B 176.54(16) ?
C8B C9B C10B C15B -5.5(3) ?
O3B C9B C10B C11B -3.8(3) ?
C8B C9B C10B C11B 174.18(16) ?
C15B C10B C11B O2B -179.77(15) ?
C9B C10B C11B O2B 0.5(3) ?
C15B C10B C11B C12B 1.4(3) ?
C9B C10B C11B C12B -178.32(16) ?
O2B C11B C12B C13B 179.90(15) ?
C10B C11B C12B C13B -1.2(3) ?
C11B C12B C13B O1B -179.85(16) ?
C11B C12B C13B C14B 0.0(3) ?
O1B C13B C14B C15B -179.20(16) ?
C12B C13B C14B C15B 1.0(3) ?
C16B O4B C15B C14B 9.6(3) yes
C16B O4B C15B C10B -170.92(16) ?
C13B C14B C15B O4B 178.69(15) ?
C13B C14B C15B C10B -0.8(3) ?
C11B C10B C15B O4B -179.86(15) ?
C9B C10B C15B O4B -0.2(3) ?
C11B C10B C15B C14B -0.4(2) ?
C9B C10B C15B C14B 179.29(16) ?

loop_
_cod_related_entry_id
_cod_related_entry_database
_cod_related_entry_code
1 ChemSpider 552809
